data_4103682
loop_
_publ_author_name
'Kaiyan Lou'
'Allan M. Prior'
'Bernard Wiredu'
'John Desper'
'Duy H. Hua'

_publ_section_title
;
 Synthesis of Cyclododeciptycene Quinones
;
_journal_name_full 'Journal of the American Chemical Society'
_journal_page_first 17635
_journal_page_last 17641
_journal_paper_doi 10.1021/ja1088309
_journal_volume 132
_journal_year 2010
_chemical_formula_moiety
;
(C48 H22 O8) (C7 H8)1.45 (C H2 Cl2)0.55
;
_chemical_formula_sum 'C58.7 H34.7 Cl1.1 O8'
_chemical_formula_weight 906.96
_chemical_name_systematic
;
2K-8-100-dp
;
_space_group_IT_number 2
_symmetry_cell_setting triclinic
_symmetry_space_group_name_Hall '-P 1'
_symmetry_space_group_name_H-M 'P -1'
_atom_sites_solution_hydrogens geom
_atom_sites_solution_primary direct
_atom_sites_solution_secondary difmap
_audit_creation_method SHELXL-97
_cell_angle_alpha 71.370(6)
_cell_angle_beta 81.391(8)
_cell_angle_gamma 87.499(10)
_cell_formula_units_Z 2
_cell_length_a 11.8671(16)
_cell_length_b 14.0629(18)
_cell_length_c 14.0671(17)
_cell_measurement_reflns_used 1488
_cell_measurement_temperature 173(2)
_cell_measurement_theta_max 26.15
_cell_measurement_theta_min 2.50
_cell_volume 2199.5(5)
_computing_cell_refinement 'Bruker XSCANS'
_computing_data_collection 'Bruker XSCANS'
_computing_data_reduction 'Bruker SHELXTL'
_computing_molecular_graphics 'Bruker SHELXTL'
_computing_publication_material 'Bruker SHELXTL'
_computing_structure_refinement 'SHELXL-97 (Sheldrick, 1997)'
_computing_structure_solution 'SHELXS-97 (Sheldrick, 1990)'
_diffrn_ambient_temperature 173(2)
_diffrn_measured_fraction_theta_full 0.953
_diffrn_measured_fraction_theta_max 0.953
_diffrn_measurement_device_type 'CCD area detector'
_diffrn_measurement_method 'phi and omega scans'
_diffrn_radiation_monochromator graphite
_diffrn_radiation_source 'fine-focus sealed tube'
_diffrn_radiation_type MoK\a
_diffrn_radiation_wavelength 0.71073
_diffrn_reflns_av_R_equivalents 0.1158
_diffrn_reflns_av_sigmaI/netI 0.1468
_diffrn_reflns_limit_h_max 14
_diffrn_reflns_limit_h_min -15
_diffrn_reflns_limit_k_max 17
_diffrn_reflns_limit_k_min -18
_diffrn_reflns_limit_l_max 18
_diffrn_reflns_limit_l_min -17
_diffrn_reflns_number 16258
_diffrn_reflns_theta_full 27.54
_diffrn_reflns_theta_max 27.54
_diffrn_reflns_theta_min 1.53
_exptl_absorpt_coefficient_mu 0.155
_exptl_absorpt_correction_type none
_exptl_crystal_colour yellow
_exptl_crystal_density_diffrn 1.369
_exptl_crystal_density_method 'not measured'
_exptl_crystal_description plate
_exptl_crystal_F_000 939
_exptl_crystal_size_max 0.45
_exptl_crystal_size_mid 0.40
_exptl_crystal_size_min 0.10
_refine_diff_density_max 0.660
_refine_diff_density_min -0.379
_refine_diff_density_rms 0.083
_refine_ls_extinction_method none
_refine_ls_goodness_of_fit_ref 1.071
_refine_ls_hydrogen_treatment mixed
_refine_ls_matrix_type full
_refine_ls_number_parameters 613
_refine_ls_number_reflns 9680
_refine_ls_number_restraints 16
_refine_ls_restrained_S_all 1.075
_refine_ls_R_factor_all 0.1601
_refine_ls_R_factor_gt 0.0859
_refine_ls_shift/su_max 0.001
_refine_ls_shift/su_mean 0.000
_refine_ls_structure_factor_coef Fsqd
_refine_ls_weighting_details 'calc w=1/[\s^2^(Fo^2^)+(0.1000P)^2^+0.0000P] where P=(Fo^2^+2Fc^2^)/3'
_refine_ls_weighting_scheme calc
_refine_ls_wR_factor_gt 0.2100
_refine_ls_wR_factor_ref 0.2528
_reflns_number_gt 4404
_reflns_number_total 9680
_reflns_threshold_expression >2sigma(I)
_cod_data_source_file ja1088309_si_001.cif
_cod_data_source_block dh0601m
_cod_original_formula_sum 'C58.70 H34.70 Cl1.10 O8'
_cod_database_code 4103682

loop_
_symmetry_equiv_pos_as_xyz
'x, y, z'
'-x, -y, -z'

loop_
_atom_site_label
_atom_site_type_symbol
_atom_site_fract_x
_atom_site_fract_y
_atom_site_fract_z
_atom_site_U_iso_or_equiv
_atom_site_adp_type
_atom_site_occupancy
_atom_site_symmetry_multiplicity
_atom_site_calc_flag
_atom_site_refinement_flags
_atom_site_disorder_assembly
_atom_site_disorder_group
C61 C 0.0709(5) 0.8623(4) 0.1653(5) 0.072(3) Uani 0.719(7) 1 d PGD A 1
C62 C 0.0081(5) 0.8040(5) 0.2550(4) 0.074(2) Uani 0.719(7) 1 d PGD A 1
H62 H -0.0338 0.8351 0.3000 0.089 Uiso 0.719(7) 1 calc PR A 1
C63 C 0.0066(6) 0.7001(5) 0.2790(5) 0.087(3) Uani 0.719(7) 1 d PG A 1
H63 H -0.0363 0.6603 0.3403 0.104 Uiso 0.719(7) 1 calc PR A 1
C64 C 0.0679(6) 0.6546(4) 0.2132(7) 0.100(3) Uani 0.719(7) 1 d PG A 1
H64 H 0.0669 0.5837 0.2295 0.120 Uiso 0.719(7) 1 calc PR A 1
C65 C 0.1308(5) 0.7129(7) 0.1235(7) 0.109(4) Uani 0.719(7) 1 d PG A 1
H65 H 0.1727 0.6818 0.0785 0.131 Uiso 0.719(7) 1 calc PR A 1
C66 C 0.1323(5) 0.8168(7) 0.0995(5) 0.113(5) Uani 0.719(7) 1 d PGD A 1
H66 H 0.1752 0.8566 0.0382 0.136 Uiso 0.719(7) 1 calc PR A 1
C67 C 0.0707(9) 0.9715(6) 0.1431(8) 0.112(4) Uani 0.719(7) 1 d PD A 1
H67A H 0.0197 0.9891 0.1965 0.167 Uiso 0.719(7) 1 calc PR A 1
H67B H 0.0441 1.0036 0.0777 0.167 Uiso 0.719(7) 1 calc PR A 1
H67C H 0.1481 0.9948 0.1404 0.167 Uiso 0.719(7) 1 calc PR A 1
C71 C 0.0985(16) 0.8292(10) 0.1168(13) 0.072(3) Uani 0.281(7) 1 d PGD A 2
C72 C 0.0656(16) 0.7811(12) 0.2196(11) 0.074(2) Uani 0.281(7) 1 d PGD A 2
H72 H 0.0462 0.8195 0.2644 0.089 Uiso 0.281(7) 1 calc PR A 2
C73 C 0.0609(16) 0.6769(12) 0.2570(12) 0.087(3) Uani 0.281(7) 1 d PG A 2
H73 H 0.0384 0.6441 0.3273 0.104 Uiso 0.281(7) 1 calc PR A 2
C74 C 0.0892(15) 0.6208(10) 0.1916(17) 0.100(3) Uani 0.281(7) 1 d PG A 2
H74 H 0.0860 0.5496 0.2172 0.120 Uiso 0.281(7) 1 calc PR A 2
C75 C 0.1222(14) 0.6689(15) 0.0887(16) 0.109(4) Uani 0.281(7) 1 d PG A 2
H75 H 0.1415 0.6305 0.0440 0.131 Uiso 0.281(7) 1 calc PR A 2
C76 C 0.1268(15) 0.7730(15) 0.0513(11) 0.113(5) Uani 0.281(7) 1 d PGD A 2
H76 H 0.1494 0.8059 -0.0190 0.136 Uiso 0.281(7) 1 calc PR A 2
C77 C 0.111(2) 0.9392(13) 0.077(2) 0.112(4) Uani 0.281(7) 1 d PD A 2
H77A H 0.0836 0.9679 0.1313 0.167 Uiso 0.281(7) 1 calc PR A 2
H77B H 0.0661 0.9660 0.0213 0.167 Uiso 0.281(7) 1 calc PR A 2
H77C H 0.1914 0.9568 0.0524 0.167 Uiso 0.281(7) 1 calc PR A 2
C81 C 0.0548(9) 0.7667(6) 0.7804(8) 0.101(5) Uiso 0.45 1 d PGD B 1
C82 C 0.1213(8) 0.7040(8) 0.7362(7) 0.075(4) Uiso 0.45 1 d PGD B 1
H82 H 0.1758 0.7318 0.6779 0.090 Uiso 0.45 1 calc PR B 1
C83 C 0.1082(10) 0.6005(8) 0.7773(10) 0.080(7) Uiso 0.45 1 d PG B 1
H83 H 0.1537 0.5576 0.7471 0.096 Uiso 0.45 1 calc PR B 1
C84 C 0.0285(12) 0.5597(6) 0.8627(11) 0.198(14) Uiso 0.45 1 d PG B 1
H84 H 0.0195 0.4890 0.8908 0.237 Uiso 0.45 1 calc PR B 1
C85 C -0.0381(10) 0.6224(9) 0.9069(8) 0.156(8) Uiso 0.45 1 d PG B 1
H85 H -0.0926 0.5946 0.9652 0.188 Uiso 0.45 1 calc PR B 1
C86 C -0.0250(8) 0.7259(8) 0.8658(8) 0.076(4) Uiso 0.45 1 d PGD B 1
H86 H -0.0705 0.7688 0.8960 0.091 Uiso 0.45 1 calc PR B 1
C87 C 0.067(2) 0.8773(11) 0.7483(19) 0.202(15) Uiso 0.45 1 d PD B 1
H87A H 0.1246 0.8995 0.6881 0.303 Uiso 0.45 1 calc PR B 1
H87B H 0.0900 0.8971 0.8033 0.303 Uiso 0.45 1 calc PR B 1
H87C H -0.0064 0.9086 0.7321 0.303 Uiso 0.45 1 calc PR B 1
C91 C 0.0160(17) 0.7274(10) 0.8148(15) 0.098(5) Uiso 0.40 1 d PD C 2
H91A H 0.0264 0.7269 0.8835 0.117 Uiso 0.40 1 calc PR C 2
H91B H -0.0667 0.7300 0.8106 0.117 Uiso 0.40 1 calc PR C 2
Cl1 Cl 0.0760(7) 0.6181(4) 0.7916(6) 0.126(3) Uani 0.40 1 d PD C 2
Cl2 Cl 0.0863(5) 0.8339(5) 0.7215(4) 0.0765(14) Uani 0.40 1 d PD C 2
C92 C 0.006(3) 0.715(3) 0.795(4) 0.098(5) Uiso 0.15 1 d PD D 3
H92A H -0.0501 0.7505 0.8310 0.117 Uiso 0.15 1 calc PR D 3
H92B H -0.0353 0.6880 0.7528 0.117 Uiso 0.15 1 calc PR D 3
Cl3 Cl 0.0612(17) 0.6144(13) 0.8847(16) 0.164(7) Uiso 0.15 1 d PD D 3
Cl4 Cl 0.1096(17) 0.7998(14) 0.7165(16) 0.114(8) Uiso 0.15 1 d PD D 3
C11 C 0.2588(3) 0.6373(3) 0.4754(3) 0.0251(8) Uani 1 1 d . . .
H11 H 0.2508 0.5627 0.4949 0.030 Uiso 1 1 calc R . .
C12 C 0.3071(3) 0.6865(3) 0.3654(3) 0.0266(8) Uani 1 1 d . . .
C13 C 0.3498(3) 0.6310(3) 0.2950(3) 0.0240(8) Uani 1 1 d . . .
O13 O 0.3396(2) 0.54070(18) 0.3177(2) 0.0372(7) Uani 1 1 d . . .
C14 C 0.4087(3) 0.6920(3) 0.1965(3) 0.0278(8) Uani 1 1 d . . .
C15 C 0.4736(3) 0.6465(3) 0.1195(3) 0.0304(8) Uani 1 1 d . . .
H15 H 0.4666 0.5719 0.1398 0.036 Uiso 1 1 calc R . .
C16 C 0.4314(3) 0.7017(3) 0.0198(3) 0.0297(8) Uani 1 1 d . . .
C17 C 0.3847(3) 0.6513(3) -0.0433(3) 0.0368(9) Uani 1 1 d . . .
O17 O 0.3761(2) 0.5600(2) -0.0181(2) 0.0500(8) Uani 1 1 d . . .
C18 C 0.3488(3) 0.7184(3) -0.1379(3) 0.0442(11) Uani 1 1 d . . .
H18 H 0.3194 0.6895 -0.1817 0.053 Uiso 1 1 calc R . .
C19 C 0.3559(3) 0.8180(3) -0.1642(3) 0.0429(10) Uani 1 1 d . . .
H19 H 0.3336 0.8581 -0.2268 0.051 Uiso 1 1 calc R . .
C20 C 0.3976(3) 0.8669(3) -0.0984(3) 0.0369(9) Uani 1 1 d . . .
O20 O 0.3967(2) 0.9580(2) -0.1189(2) 0.0491(8) Uani 1 1 d . . .
C21 C 0.4386(3) 0.8015(3) -0.0073(3) 0.0308(8) Uani 1 1 d . . .
C22 C 0.4880(3) 0.8391(3) 0.0677(3) 0.0303(8) Uani 1 1 d . . .
H22 H 0.4924 0.9140 0.0476 0.036 Uiso 1 1 calc R . .
C23 C 0.4167(3) 0.7918(3) 0.1686(3) 0.0275(8) Uani 1 1 d . . .
C24 C 0.3640(3) 0.8491(3) 0.2359(3) 0.0278(8) Uani 1 1 d . . .
O24 O 0.3638(2) 0.94023(19) 0.2082(2) 0.0406(7) Uani 1 1 d . . .
C25 C 0.3164(3) 0.7871(2) 0.3379(3) 0.0243(8) Uani 1 1 d . . .
C26 C 0.2765(3) 0.8300(3) 0.4244(3) 0.0286(8) Uani 1 1 d . . .
H26 H 0.2826 0.9047 0.4040 0.034 Uiso 1 1 calc R . .
C27 C 0.1572(3) 0.7904(3) 0.4659(3) 0.0270(8) Uani 1 1 d . . .
C28 C 0.0576(3) 0.8559(3) 0.4706(3) 0.0258(8) Uani 1 1 d . . .
O28 O 0.06546(19) 0.94710(18) 0.4326(2) 0.0320(6) Uani 1 1 d . . .
C29 C -0.0513(3) 0.8037(3) 0.5157(3) 0.0251(8) Uani 1 1 d . . .
C30 C -0.1633(3) 0.8580(3) 0.5308(3) 0.0245(8) Uani 1 1 d . . .
H30 H -0.1549 0.9323 0.5133 0.029 Uiso 1 1 calc R . .
C31 C -0.2383(3) 0.8266(3) 0.4666(3) 0.0256(8) Uani 1 1 d . . .
C32 C -0.2983(3) 0.8982(3) 0.3906(3) 0.0317(9) Uani 1 1 d . . .
O32 O -0.2967(2) 0.9888(2) 0.3774(2) 0.0482(8) Uani 1 1 d . . .
C33 C -0.3593(3) 0.8567(3) 0.3286(3) 0.0370(9) Uani 1 1 d . . .
H33 H -0.3944 0.9006 0.2747 0.044 Uiso 1 1 calc R . .
C34 C -0.3652(3) 0.7593(3) 0.3477(3) 0.0360(9) Uani 1 1 d . . .
H34 H -0.4070 0.7349 0.3076 0.043 Uiso 1 1 calc R . .
C35 C -0.3110(3) 0.6858(3) 0.4275(3) 0.0292(8) Uani 1 1 d . . .
O35 O -0.3166(2) 0.5964(2) 0.4416(2) 0.0428(7) Uani 1 1 d . . .
C36 C -0.2482(3) 0.7277(3) 0.4885(3) 0.0253(8) Uani 1 1 d . . .
C37 C -0.1840(3) 0.6658(3) 0.5731(3) 0.0273(8) Uani 1 1 d . . .
H37 H -0.1916 0.5917 0.5887 0.033 Uiso 1 1 calc R . .
C38 C -0.0619(3) 0.7044(3) 0.5406(3) 0.0249(8) Uani 1 1 d . . .
C39 C 0.0375(3) 0.6377(3) 0.5370(3) 0.0263(8) Uani 1 1 d . . .
O39 O 0.03054(19) 0.54703(18) 0.5707(2) 0.0347(6) Uani 1 1 d . . .
C40 C 0.1477(3) 0.6906(3) 0.4924(3) 0.0254(8) Uani 1 1 d . . .
C41 C 0.3402(3) 0.6711(3) 0.5332(3) 0.0254(8) Uani 1 1 d . . .
C42 C 0.4039(3) 0.6092(3) 0.6025(3) 0.0341(9) Uani 1 1 d . . .
H42 H 0.3987 0.5383 0.6201 0.041 Uiso 1 1 calc R . .
C43 C 0.4756(3) 0.6532(3) 0.6458(3) 0.0404(10) Uani 1 1 d . . .
H43 H 0.5198 0.6118 0.6940 0.048 Uiso 1 1 calc R . .
C44 C 0.4837(3) 0.7556(3) 0.6202(3) 0.0381(10) Uani 1 1 d . . .
H44 H 0.5339 0.7840 0.6506 0.046 Uiso 1 1 calc R . .
C45 C 0.4198(3) 0.8183(3) 0.5507(3) 0.0345(9) Uani 1 1 d . . .
H45 H 0.4241 0.8891 0.5341 0.041 Uiso 1 1 calc R . .
C46 C 0.3494(3) 0.7745(3) 0.5061(3) 0.0270(8) Uani 1 1 d . . .
C47 C 0.5961(3) 0.6840(3) 0.1066(3) 0.0313(9) Uani 1 1 d . . .
C48 C 0.6912(3) 0.6246(3) 0.1242(3) 0.0432(10) Uiso 1 1 d . . .
H48 H 0.6857 0.5535 0.1438 0.052 Uiso 1 1 calc R . .
C49 C 0.7945(3) 0.6711(4) 0.1125(4) 0.0596(14) Uani 1 1 d . . .
H49 H 0.8610 0.6316 0.1249 0.072 Uiso 1 1 calc R . .
C50 C 0.8028(3) 0.7742(4) 0.0832(4) 0.0583(14) Uani 1 1 d . . .
H50 H 0.8752 0.8047 0.0740 0.070 Uiso 1 1 calc R . .
C51 C 0.7064(3) 0.8343(3) 0.0669(3) 0.0441(11) Uani 1 1 d . . .
H51 H 0.7117 0.9053 0.0483 0.053 Uiso 1 1 calc R . .
C52 C 0.6039(3) 0.7876(3) 0.0785(3) 0.0317(9) Uani 1 1 d . . .
C53 C -0.2268(3) 0.7033(3) 0.6632(3) 0.0244(8) Uani 1 1 d . . .
C54 C -0.2722(3) 0.6448(3) 0.7594(3) 0.0297(8) Uani 1 1 d . . .
H54 H -0.2788 0.5741 0.7757 0.036 Uiso 1 1 calc R . .
C55 C -0.3080(3) 0.6919(3) 0.8317(3) 0.0412(10) Uani 1 1 d . . .
H55 H -0.3397 0.6531 0.8983 0.049 Uiso 1 1 calc R . .
C56 C -0.2980(3) 0.7944(3) 0.8073(3) 0.0402(10) Uani 1 1 d . . .
H56 H -0.3237 0.8255 0.8574 0.048 Uiso 1 1 calc R . .
C57 C -0.2510(3) 0.8535(3) 0.7106(3) 0.0331(9) Uani 1 1 d . . .
H57 H -0.2437 0.9241 0.6944 0.040 Uiso 1 1 calc R . .
C58 C -0.2154(3) 0.8065(3) 0.6393(3) 0.0254(8) Uani 1 1 d . . .

loop_
_atom_site_aniso_label
_atom_site_aniso_U_11
_atom_site_aniso_U_22
_atom_site_aniso_U_33
_atom_site_aniso_U_23
_atom_site_aniso_U_13
_atom_site_aniso_U_12
C61 0.059(4) 0.067(6) 0.086(7) -0.008(5) -0.033(5) -0.012(4)
C62 0.084(6) 0.100(6) 0.047(5) -0.032(4) -0.016(4) -0.009(5)
C63 0.093(8) 0.080(6) 0.095(7) -0.019(5) -0.053(6) -0.008(5)
C64 0.048(4) 0.123(8) 0.170(10) -0.090(8) -0.048(5) 0.021(5)
C65 0.042(4) 0.150(10) 0.160(11) -0.088(8) -0.009(5) 0.011(6)
C66 0.035(4) 0.151(11) 0.138(11) -0.030(8) 0.005(5) -0.004(5)
C67 0.106(8) 0.106(8) 0.109(9) -0.005(7) -0.038(7) -0.012(6)
C71 0.059(4) 0.067(6) 0.086(7) -0.008(5) -0.033(5) -0.012(4)
C72 0.084(6) 0.100(6) 0.047(5) -0.032(4) -0.016(4) -0.009(5)
C73 0.093(8) 0.080(6) 0.095(7) -0.019(5) -0.053(6) -0.008(5)
C74 0.048(4) 0.123(8) 0.170(10) -0.090(8) -0.048(5) 0.021(5)
C75 0.042(4) 0.150(10) 0.160(11) -0.088(8) -0.009(5) 0.011(6)
C76 0.035(4) 0.151(11) 0.138(11) -0.030(8) 0.005(5) -0.004(5)
C77 0.106(8) 0.106(8) 0.109(9) -0.005(7) -0.038(7) -0.012(6)
Cl1 0.130(4) 0.106(5) 0.178(7) -0.074(5) -0.080(5) 0.035(4)
Cl2 0.082(3) 0.073(3) 0.085(3) -0.026(3) -0.040(2) -0.008(3)
C11 0.0261(16) 0.0227(19) 0.028(2) -0.0095(16) -0.0049(15) 0.0021(14)
C12 0.0221(15) 0.023(2) 0.040(2) -0.0165(17) -0.0063(15) 0.0023(14)
C13 0.0247(16) 0.021(2) 0.029(2) -0.0112(16) -0.0071(15) 0.0002(14)
O13 0.0502(15) 0.0226(15) 0.0403(17) -0.0145(13) -0.0007(13) -0.0009(12)
C14 0.0285(17) 0.027(2) 0.033(2) -0.0153(17) -0.0074(15) 0.0060(15)
C15 0.0368(19) 0.027(2) 0.033(2) -0.0158(18) -0.0096(16) 0.0040(16)
C16 0.0276(17) 0.036(2) 0.031(2) -0.0175(18) -0.0060(15) 0.0023(15)
C17 0.0328(19) 0.044(3) 0.038(2) -0.018(2) -0.0071(17) 0.0006(18)
O17 0.0679(19) 0.0403(19) 0.052(2) -0.0241(16) -0.0168(16) -0.0055(15)
C18 0.048(2) 0.053(3) 0.042(3) -0.024(2) -0.018(2) -0.002(2)
C19 0.055(2) 0.050(3) 0.028(2) -0.013(2) -0.0169(19) 0.004(2)
C20 0.042(2) 0.031(2) 0.035(2) -0.0027(19) -0.0107(18) -0.0025(17)
O20 0.0698(19) 0.0360(18) 0.0393(18) -0.0054(14) -0.0152(15) -0.0010(14)
C21 0.0302(17) 0.031(2) 0.035(2) -0.0141(18) -0.0064(16) 0.0009(15)
C22 0.0360(19) 0.028(2) 0.030(2) -0.0125(17) -0.0038(16) -0.0040(16)
C23 0.0285(17) 0.025(2) 0.031(2) -0.0099(17) -0.0092(15) 0.0025(15)
C24 0.0266(16) 0.019(2) 0.041(2) -0.0122(17) -0.0067(16) -0.0002(14)
O24 0.0521(16) 0.0246(16) 0.0451(18) -0.0147(13) 0.0031(13) -0.0040(12)
C25 0.0229(15) 0.0215(19) 0.031(2) -0.0125(16) -0.0035(14) 0.0012(14)
C26 0.0252(16) 0.0191(19) 0.046(2) -0.0165(17) -0.0050(16) 0.0014(14)
C27 0.0235(16) 0.031(2) 0.034(2) -0.0188(18) -0.0076(15) 0.0027(14)
C28 0.0272(16) 0.028(2) 0.027(2) -0.0156(17) -0.0048(15) 0.0009(15)
O28 0.0308(12) 0.0193(14) 0.0469(17) -0.0141(12) -0.0006(11) -0.0009(10)
C29 0.0250(16) 0.024(2) 0.029(2) -0.0116(16) -0.0060(14) 0.0018(14)
C30 0.0269(16) 0.0218(19) 0.0264(19) -0.0094(16) -0.0045(15) -0.0001(14)
C31 0.0219(15) 0.030(2) 0.028(2) -0.0145(17) -0.0030(14) 0.0032(14)
C32 0.0299(17) 0.024(2) 0.042(2) -0.0119(18) -0.0060(17) 0.0043(15)
O32 0.0631(18) 0.0292(17) 0.056(2) -0.0127(15) -0.0245(15) 0.0098(13)
C33 0.042(2) 0.033(2) 0.038(2) -0.0070(19) -0.0192(18) 0.0031(17)
C34 0.038(2) 0.040(2) 0.036(2) -0.0134(19) -0.0173(17) -0.0022(17)
C35 0.0282(17) 0.027(2) 0.037(2) -0.0156(18) -0.0078(16) 0.0006(15)
O35 0.0566(16) 0.0293(16) 0.0508(19) -0.0163(14) -0.0254(14) -0.0004(12)
C36 0.0197(15) 0.026(2) 0.032(2) -0.0122(16) -0.0026(14) -0.0004(14)
C37 0.0260(16) 0.0212(19) 0.039(2) -0.0130(17) -0.0116(16) 0.0022(14)
C38 0.0230(15) 0.029(2) 0.029(2) -0.0156(17) -0.0077(14) 0.0018(14)
C39 0.0270(17) 0.028(2) 0.031(2) -0.0171(17) -0.0079(15) 0.0004(15)
O39 0.0339(13) 0.0205(15) 0.0478(17) -0.0086(13) -0.0044(12) -0.0005(10)
C40 0.0251(16) 0.026(2) 0.030(2) -0.0153(17) -0.0071(15) 0.0025(14)
C41 0.0230(16) 0.030(2) 0.029(2) -0.0179(17) -0.0017(14) 0.0027(14)
C42 0.0304(18) 0.038(2) 0.042(2) -0.024(2) -0.0072(17) 0.0071(16)
C43 0.0330(19) 0.049(3) 0.048(3) -0.026(2) -0.0148(18) 0.0085(18)
C44 0.0256(17) 0.053(3) 0.048(3) -0.032(2) -0.0074(17) 0.0028(17)
C45 0.0245(17) 0.039(2) 0.051(3) -0.032(2) 0.0004(17) -0.0008(16)
C46 0.0201(15) 0.029(2) 0.037(2) -0.0188(18) -0.0028(15) 0.0012(14)
C47 0.0323(18) 0.039(2) 0.028(2) -0.0171(18) -0.0068(16) 0.0032(16)
C49 0.036(2) 0.077(4) 0.080(4) -0.041(3) -0.020(2) 0.016(2)
C50 0.030(2) 0.085(4) 0.073(4) -0.043(3) -0.008(2) -0.006(2)
C51 0.038(2) 0.060(3) 0.046(3) -0.032(2) -0.0029(19) -0.007(2)
C52 0.0312(18) 0.038(2) 0.030(2) -0.0168(18) -0.0040(16) -0.0018(16)
C53 0.0212(15) 0.029(2) 0.0262(19) -0.0132(16) -0.0053(14) 0.0003(14)
C54 0.0324(18) 0.029(2) 0.027(2) -0.0050(17) -0.0109(16) -0.0013(15)
C55 0.039(2) 0.056(3) 0.031(2) -0.016(2) -0.0039(17) -0.0087(19)
C56 0.044(2) 0.050(3) 0.034(2) -0.025(2) -0.0018(18) -0.0023(19)
C57 0.0326(18) 0.034(2) 0.040(2) -0.0193(19) -0.0083(17) 0.0001(16)
C58 0.0241(16) 0.028(2) 0.031(2) -0.0181(17) -0.0070(15) 0.0032(14)

loop_
_atom_type_symbol
_atom_type_description
_atom_type_scat_dispersion_real
_atom_type_scat_dispersion_imag
_atom_type_scat_source
C C 0.0033 0.0016 'International Tables Vol C Tables 4.2.6.8 and 6.1.1.4'
H H 0.0000 0.0000 'International Tables Vol C Tables 4.2.6.8 and 6.1.1.4'
O O 0.0106 0.0060 'International Tables Vol C Tables 4.2.6.8 and 6.1.1.4'
Cl Cl 0.1484 0.1585 'International Tables Vol C Tables 4.2.6.8 and 6.1.1.4'

loop_
_geom_angle_atom_site_label_1
_geom_angle_atom_site_label_2
_geom_angle_atom_site_label_3
_geom_angle
C62 C61 C66 120.0
C62 C61 C67 118.3(6)
C66 C61 C67 121.7(6)
C61 C62 C63 120.0
C61 C62 H62 120.0
C63 C62 H62 120.0
C64 C63 C62 120.0
C64 C63 H63 120.0
C62 C63 H63 120.0
C63 C64 C65 120.0
C63 C64 H64 120.0
C65 C64 H64 120.0
C66 C65 C64 120.0
C66 C65 H65 120.0
C64 C65 H65 120.0
C65 C66 C61 120.0
C65 C66 H66 120.0
C61 C66 H66 120.0
C61 C67 H67A 109.5
C61 C67 H67B 109.5
H67A C67 H67B 109.5
C61 C67 H67C 109.5
H67A C67 H67C 109.5
H67B C67 H67C 109.5
C72 C71 C76 120.0
C72 C71 C77 120.6(10)
C76 C71 C77 119.3(10)
C71 C72 C73 120.0
C71 C72 H72 120.0
C73 C72 H72 120.0
C72 C73 C74 120.0
C72 C73 H73 120.0
C74 C73 H73 120.0
C75 C74 C73 120.0
C75 C74 H74 120.0
C73 C74 H74 120.0
C76 C75 C74 120.0
C76 C75 H75 120.0
C74 C75 H75 120.0
C75 C76 C71 120.0
C75 C76 H76 120.0
C71 C76 H76 120.0
C71 C77 H77A 109.5
C71 C77 H77B 109.5
H77A C77 H77B 109.5
C71 C77 H77C 109.5
H77A C77 H77C 109.5
H77B C77 H77C 109.5
C82 C81 C86 120.0
C82 C81 C87 124.9(9)
C86 C81 C87 114.9(9)
C81 C82 C83 120.0
C81 C82 H82 120.0
C83 C82 H82 120.0
C84 C83 C82 120.0
C84 C83 H83 120.0
C82 C83 H83 120.0
C83 C84 C85 120.0
C83 C84 H84 120.0
C85 C84 H84 120.0
C86 C85 C84 120.0
C86 C85 H85 120.0
C84 C85 H85 120.0
C85 C86 C81 120.0
C85 C86 H86 120.0
C81 C86 H86 120.0
C81 C87 H87A 109.5
C81 C87 H87B 109.5
H87A C87 H87B 109.5
C81 C87 H87C 109.5
H87A C87 H87C 109.5
H87B C87 H87C 109.5
Cl1 C91 Cl2 108.1(10)
Cl1 C91 H91A 110.1
Cl2 C91 H91A 110.1
Cl1 C91 H91B 110.1
Cl2 C91 H91B 110.1
H91A C91 H91B 108.4
Cl3 C92 Cl4 113.4(17)
Cl3 C92 H92A 108.9
Cl4 C92 H92A 108.9
Cl3 C92 H92B 108.9
Cl4 C92 H92B 108.9
H92A C92 H92B 107.7
C12 C11 C40 105.7(3)
C12 C11 C41 103.6(3)
C40 C11 C41 105.3(3)
C12 C11 H11 113.8
C40 C11 H11 113.8
C41 C11 H11 113.8
C25 C12 C13 121.5(3)
C25 C12 C11 114.2(3)
C13 C12 C11 124.0(3)
O13 C13 C14 122.4(3)
O13 C13 C12 122.3(3)
C14 C13 C12 115.3(3)
C23 C14 C13 123.2(3)
C23 C14 C15 113.8(3)
C13 C14 C15 122.9(3)
C16 C15 C14 105.4(3)
C16 C15 C47 105.0(3)
C14 C15 C47 103.8(3)
C16 C15 H15 113.9
C14 C15 H15 113.9
C47 C15 H15 113.9
C21 C16 C17 121.6(3)
C21 C16 C15 114.4(3)
C17 C16 C15 124.0(3)
O17 C17 C18 122.5(4)
O17 C17 C16 121.9(4)
C18 C17 C16 115.5(4)
C19 C18 C17 122.5(4)
C19 C18 H18 118.8
C17 C18 H18 118.8
C18 C19 C20 121.2(4)
C18 C19 H19 119.4
C20 C19 H19 119.4
O20 C20 C21 121.9(4)
O20 C20 C19 121.3(4)
C21 C20 C19 116.8(4)
C16 C21 C20 122.1(3)
C16 C21 C22 113.9(3)
C20 C21 C22 124.0(3)
C23 C22 C21 105.7(3)
C23 C22 C52 104.3(3)
C21 C22 C52 105.1(3)
C23 C22 H22 113.6
C21 C22 H22 113.6
C52 C22 H22 113.6
C14 C23 C24 121.6(3)
C14 C23 C22 114.6(3)
C24 C23 C22 123.7(3)
O24 C24 C25 123.6(3)
O24 C24 C23 121.9(4)
C25 C24 C23 114.6(3)
C12 C25 C24 123.2(3)
C12 C25 C26 113.7(3)
C24 C25 C26 123.1(3)
C27 C26 C25 105.5(3)
C27 C26 C46 105.3(3)
C25 C26 C46 103.6(3)
C27 C26 H26 113.8
C25 C26 H26 113.8
C46 C26 H26 113.8
C40 C27 C28 122.3(3)
C40 C27 C26 114.4(3)
C28 C27 C26 123.1(3)
O28 C28 C29 123.0(3)
O28 C28 C27 121.4(3)
C29 C28 C27 115.4(3)
C38 C29 C28 122.4(3)
C38 C29 C30 114.1(3)
C28 C29 C30 123.4(3)
C58 C30 C29 105.5(3)
C58 C30 C31 104.9(3)
C29 C30 C31 103.8(3)
C58 C30 H30 113.9
C29 C30 H30 113.9
C31 C30 H30 113.9
C36 C31 C32 122.5(3)
C36 C31 C30 114.0(3)
C32 C31 C30 123.4(3)
O32 C32 C31 122.0(3)
O32 C32 C33 121.2(3)
C31 C32 C33 116.8(3)
C34 C33 C32 120.2(3)
C34 C33 H33 119.9
C32 C33 H33 119.9
C33 C34 C35 123.8(3)
C33 C34 H34 118.1
C35 C34 H34 118.1
O35 C35 C34 121.8(3)
O35 C35 C36 122.2(3)
C34 C35 C36 116.0(3)
C31 C36 C35 120.3(3)
C31 C36 C37 114.7(3)
C35 C36 C37 124.8(3)
C36 C37 C38 104.8(3)
C36 C37 C53 105.0(3)
C38 C37 C53 103.8(3)
C36 C37 H37 114.1
C38 C37 H37 114.1
C53 C37 H37 114.1
C29 C38 C39 122.4(3)
C29 C38 C37 114.5(3)
C39 C38 C37 123.1(3)
O39 C39 C38 122.9(3)
O39 C39 C40 122.3(3)
C38 C39 C40 114.7(3)
C27 C40 C39 122.2(3)
C27 C40 C11 114.3(3)
C39 C40 C11 123.5(3)
C42 C41 C46 120.9(3)
C42 C41 C11 126.0(3)
C46 C41 C11 113.0(3)
C41 C42 C43 118.2(4)
C41 C42 H42 120.9
C43 C42 H42 120.9
C44 C43 C42 121.1(4)
C44 C43 H43 119.4
C42 C43 H43 119.4
C43 C44 C45 121.0(3)
C43 C44 H44 119.5
C45 C44 H44 119.5
C46 C45 C44 118.0(4)
C46 C45 H45 121.0
C44 C45 H45 121.0
C41 C46 C45 120.8(3)
C41 C46 C26 113.0(3)
C45 C46 C26 126.2(3)
C48 C47 C52 121.0(3)
C48 C47 C15 126.0(4)
C52 C47 C15 113.0(3)
C49 C48 C47 118.1(4)
C49 C48 H48 120.9
C47 C48 H48 120.9
C50 C49 C48 121.0(4)
C50 C49 H49 119.5
C48 C49 H49 119.5
C49 C50 C51 120.9(4)
C49 C50 H50 119.5
C51 C50 H50 119.5
C52 C51 C50 117.8(4)
C52 C51 H51 121.1
C50 C51 H51 121.1
C51 C52 C47 121.1(3)
C51 C52 C22 126.1(4)
C47 C52 C22 112.8(3)
C54 C53 C58 121.1(3)
C54 C53 C37 126.1(3)
C58 C53 C37 112.8(3)
C53 C54 C55 118.3(4)
C53 C54 H54 120.8
C55 C54 H54 120.8
C56 C55 C54 120.4(4)
C56 C55 H55 119.8
C54 C55 H55 119.8
C55 C56 C57 121.4(4)
C55 C56 H56 119.3
C57 C56 H56 119.3
C58 C57 C56 118.0(4)
C58 C57 H57 121.0
C56 C57 H57 121.0
C57 C58 C53 120.8(4)
C57 C58 C30 125.6(3)
C53 C58 C30 113.6(3)

loop_
_geom_bond_atom_site_label_1
_geom_bond_atom_site_label_2
_geom_bond_distance
C61 C62 1.3900
C61 C66 1.3900
C61 C67 1.466(8)
C62 C63 1.3900
C62 H62 0.9500
C63 C64 1.3900
C63 H63 0.9500
C64 C65 1.3900
C64 H64 0.9500
C65 C66 1.3900
C65 H65 0.9500
C66 H66 0.9500
C67 H67A 0.9800
C67 H67B 0.9800
C67 H67C 0.9800
C71 C72 1.3900
C71 C76 1.3900
C71 C77 1.473(12)
C72 C73 1.3900
C72 H72 0.9500
C73 C74 1.3900
C73 H73 0.9500
C74 C75 1.3900
C74 H74 0.9500
C75 C76 1.3900
C75 H75 0.9500
C76 H76 0.9500
C77 H77A 0.9800
C77 H77B 0.9800
C77 H77C 0.9800
C81 C82 1.3900
C81 C86 1.3900
C81 C87 1.482(12)
C82 C83 1.3900
C82 H82 0.9500
C83 C84 1.3900
C83 H83 0.9500
C84 C85 1.3900
C84 H84 0.9500
C85 C86 1.3900
C85 H85 0.9500
C86 H86 0.9500
C87 H87A 0.9800
C87 H87B 0.9800
C87 H87C 0.9800
C91 Cl1 1.770(15)
C91 Cl2 1.785(15)
C91 H91A 0.9900
C91 H91B 0.9900
C92 Cl3 1.74(2)
C92 Cl4 1.75(2)
C92 H92A 0.9900
C92 H92B 0.9900
C11 C12 1.513(5)
C11 C40 1.514(4)
C11 C41 1.530(4)
C11 H11 1.0000
C12 C25 1.346(5)
C12 C13 1.468(5)
C13 O13 1.214(4)
C13 C14 1.465(5)
C14 C23 1.335(5)
C14 C15 1.524(5)
C15 C16 1.518(5)
C15 C47 1.532(5)
C15 H15 1.0000
C16 C21 1.335(5)
C16 C17 1.476(5)
C17 O17 1.221(4)
C17 C18 1.475(6)
C18 C19 1.333(5)
C18 H18 0.9500
C19 C20 1.466(6)
C19 H19 0.9500
C20 O20 1.220(4)
C20 C21 1.456(5)
C21 C22 1.518(5)
C22 C23 1.503(5)
C22 C52 1.532(5)
C22 H22 1.0000
C23 C24 1.485(5)
C24 O24 1.214(4)
C24 C25 1.462(5)
C25 C26 1.530(5)
C26 C27 1.506(4)
C26 C46 1.531(5)
C26 H26 1.0000
C27 C40 1.336(5)
C27 C28 1.474(4)
C28 O28 1.224(4)
C28 C29 1.466(5)
C29 C38 1.334(5)
C29 C30 1.525(4)
C30 C58 1.513(5)
C30 C31 1.526(4)
C30 H30 1.0000
C31 C36 1.332(5)
C31 C32 1.463(5)
C32 O32 1.227(4)
C32 C33 1.476(5)
C33 C34 1.311(5)
C33 H33 0.9500
C34 C35 1.470(5)
C34 H34 0.9500
C35 O35 1.212(4)
C35 C36 1.481(5)
C36 C37 1.518(5)
C37 C38 1.522(4)
C37 C53 1.534(5)
C37 H37 1.0000
C38 C39 1.480(4)
C39 O39 1.212(4)
C39 C40 1.483(5)
C41 C42 1.379(5)
C41 C46 1.385(5)
C42 C43 1.386(5)
C42 H42 0.9500
C43 C44 1.372(5)
C43 H43 0.9500
C44 C45 1.387(5)
C44 H44 0.9500
C45 C46 1.385(5)
C45 H45 0.9500
C47 C48 1.380(5)
C47 C52 1.386(5)
C48 C49 1.378(6)
C48 H48 0.9500
C49 C50 1.377(6)
C49 H49 0.9500
C50 C51 1.395(6)
C50 H50 0.9500
C51 C52 1.371(5)
C51 H51 0.9500
C53 C54 1.381(5)
C53 C58 1.389(5)
C54 C55 1.389(5)
C54 H54 0.9500
C55 C56 1.378(5)
C55 H55 0.9500
C56 C57 1.394(5)
C56 H56 0.9500
C57 C58 1.376(5)
C57 H57 0.9500

loop_
_geom_torsion_atom_site_label_1
_geom_torsion_atom_site_label_2
_geom_torsion_atom_site_label_3
_geom_torsion_atom_site_label_4
_geom_torsion
C66 C61 C62 C63 0.0
C67 C61 C62 C63 -179.7(6)
C61 C62 C63 C64 0.0
C62 C63 C64 C65 0.0
C63 C64 C65 C66 0.0
C64 C65 C66 C61 0.0
C62 C61 C66 C65 0.0
C67 C61 C66 C65 179.7(7)
C76 C71 C72 C73 0.0
C77 C71 C72 C73 -176.1(19)
C71 C72 C73 C74 0.0
C72 C73 C74 C75 0.0
C73 C74 C75 C76 0.0
C74 C75 C76 C71 0.0
C72 C71 C76 C75 0.0
C77 C71 C76 C75 176.1(19)
C86 C81 C82 C83 0.0
C87 C81 C82 C83 175.3(17)
C81 C82 C83 C84 0.0
C82 C83 C84 C85 0.0
C83 C84 C85 C86 0.0
C84 C85 C86 C81 0.0
C82 C81 C86 C85 0.0
C87 C81 C86 C85 -175.7(16)
C40 C11 C12 C25 53.4(4)
C41 C11 C12 C25 -57.1(3)
C40 C11 C12 C13 -131.5(3)
C41 C11 C12 C13 118.0(3)
C25 C12 C13 O13 -178.2(3)
C11 C12 C13 O13 7.1(5)
C25 C12 C13 C14 3.7(4)
C11 C12 C13 C14 -171.1(3)
O13 C13 C14 C23 177.1(3)
C12 C13 C14 C23 -4.7(4)
O13 C13 C14 C15 -7.3(5)
C12 C13 C14 C15 170.9(3)
C23 C14 C15 C16 -53.4(4)
C13 C14 C15 C16 130.6(3)
C23 C14 C15 C47 56.6(4)
C13 C14 C15 C47 -119.3(3)
C14 C15 C16 C21 53.4(4)
C47 C15 C16 C21 -55.8(4)
C14 C15 C16 C17 -126.0(3)
C47 C15 C16 C17 124.7(4)
C21 C16 C17 O17 -178.7(4)
C15 C16 C17 O17 0.7(6)
C21 C16 C17 C18 0.8(5)
C15 C16 C17 C18 -179.7(3)
O17 C17 C18 C19 178.5(4)
C16 C17 C18 C19 -1.1(6)
C17 C18 C19 C20 -1.7(6)
C18 C19 C20 O20 -174.8(4)
C18 C19 C20 C21 4.6(6)
C17 C16 C21 C20 2.2(6)
C15 C16 C21 C20 -177.3(3)
C17 C16 C21 C22 179.6(3)
C15 C16 C21 C22 0.1(4)
O20 C20 C21 C16 174.5(4)
C19 C20 C21 C16 -4.9(6)
O20 C20 C21 C22 -2.6(6)
C19 C20 C21 C22 178.0(3)
C16 C21 C22 C23 -54.1(4)
C20 C21 C22 C23 123.3(4)
C16 C21 C22 C52 55.9(4)
C20 C21 C22 C52 -126.8(4)
C13 C14 C23 C24 -0.9(5)
C15 C14 C23 C24 -176.9(3)
C13 C14 C23 C22 175.7(3)
C15 C14 C23 C22 -0.3(4)
C21 C22 C23 C14 54.2(4)
C52 C22 C23 C14 -56.4(4)
C21 C22 C23 C24 -129.2(3)
C52 C22 C23 C24 120.2(3)
C14 C23 C24 O24 -174.6(3)
C22 C23 C24 O24 9.1(5)
C14 C23 C24 C25 7.3(4)
C22 C23 C24 C25 -169.1(3)
C13 C12 C25 C24 3.0(5)
C11 C12 C25 C24 178.2(3)
C13 C12 C25 C26 -174.9(3)
C11 C12 C25 C26 0.3(4)
O24 C24 C25 C12 173.6(3)
C23 C24 C25 C12 -8.3(4)
O24 C24 C25 C26 -8.8(5)
C23 C24 C25 C26 169.4(3)
C12 C25 C26 C27 -54.0(3)
C24 C25 C26 C27 128.1(3)
C12 C25 C26 C46 56.5(3)
C24 C25 C26 C46 -121.4(3)
C25 C26 C27 C40 53.9(4)
C46 C26 C27 C40 -55.4(4)
C25 C26 C27 C28 -122.2(3)
C46 C26 C27 C28 128.6(3)
C40 C27 C28 O28 -169.3(3)
C26 C27 C28 O28 6.5(5)
C40 C27 C28 C29 5.7(5)
C26 C27 C28 C29 -178.6(3)
O28 C28 C29 C38 167.9(3)
C27 C28 C29 C38 -7.0(5)
O28 C28 C29 C30 -7.3(5)
C27 C28 C29 C30 177.9(3)
C38 C29 C30 C58 53.3(4)
C28 C29 C30 C58 -131.2(3)
C38 C29 C30 C31 -56.7(4)
C28 C29 C30 C31 118.8(3)
C58 C30 C31 C36 -55.9(4)
C29 C30 C31 C36 54.6(4)
C58 C30 C31 C32 121.6(3)
C29 C30 C31 C32 -127.9(3)
C36 C31 C32 O32 173.4(4)
C30 C31 C32 O32 -3.9(6)
C36 C31 C32 C33 -7.9(5)
C30 C31 C32 C33 174.8(3)
O32 C32 C33 C34 -176.2(4)
C31 C32 C33 C34 5.1(5)
C32 C33 C34 C35 -1.8(6)
C33 C34 C35 O35 -178.6(4)
C33 C34 C35 C36 0.7(6)
C32 C31 C36 C35 7.1(5)
C30 C31 C36 C35 -175.4(3)
C32 C31 C36 C37 -177.0(3)
C30 C31 C36 C37 0.5(4)
O35 C35 C36 C31 175.9(3)
C34 C35 C36 C31 -3.3(5)
O35 C35 C36 C37 0.6(6)
C34 C35 C36 C37 -178.7(3)
C31 C36 C37 C38 -54.2(4)
C35 C36 C37 C38 121.4(3)
C31 C36 C37 C53 54.8(4)
C35 C36 C37 C53 -129.6(3)
C28 C29 C38 C39 8.0(5)
C30 C29 C38 C39 -176.4(3)
C28 C29 C38 C37 -172.2(3)
C30 C29 C38 C37 3.3(4)
C36 C37 C38 C29 52.0(4)
C53 C37 C38 C29 -57.9(4)
C36 C37 C38 C39 -128.3(3)
C53 C37 C38 C39 121.9(3)
C29 C38 C39 O39 171.0(4)
C37 C38 C39 O39 -8.8(5)
C29 C38 C39 C40 -6.8(5)
C37 C38 C39 C40 173.4(3)
C28 C27 C40 C39 -5.4(5)
C26 C27 C40 C39 178.5(3)
C28 C27 C40 C11 176.0(3)
C26 C27 C40 C11 -0.1(4)
O39 C39 C40 C27 -172.3(3)
C38 C39 C40 C27 5.5(5)
O39 C39 C40 C11 6.1(5)
C38 C39 C40 C11 -176.1(3)
C12 C11 C40 C27 -54.0(4)
C41 C11 C40 C27 55.3(4)
C12 C11 C40 C39 127.5(3)
C41 C11 C40 C39 -123.3(3)
C12 C11 C41 C42 -120.6(4)
C40 C11 C41 C42 128.6(4)
C12 C11 C41 C46 56.7(3)
C40 C11 C41 C46 -54.1(4)
C46 C41 C42 C43 1.3(5)
C11 C41 C42 C43 178.4(3)
C41 C42 C43 C44 -0.3(6)
C42 C43 C44 C45 0.4(6)
C43 C44 C45 C46 -1.4(5)
C42 C41 C46 C45 -2.3(5)
C11 C41 C46 C45 -179.8(3)
C42 C41 C46 C26 177.1(3)
C11 C41 C46 C26 -0.4(4)
C44 C45 C46 C41 2.3(5)
C44 C45 C46 C26 -177.0(3)
C27 C26 C46 C41 54.9(4)
C25 C26 C46 C41 -55.7(4)
C27 C26 C46 C45 -125.8(4)
C25 C26 C46 C45 123.7(4)
C16 C15 C47 C48 -128.0(4)
C14 C15 C47 C48 121.6(4)
C16 C15 C47 C52 54.8(4)
C14 C15 C47 C52 -55.6(4)
C52 C47 C48 C49 -0.4(6)
C15 C47 C48 C49 -177.4(4)
C47 C48 C49 C50 -0.6(7)
C48 C49 C50 C51 1.6(8)
C49 C50 C51 C52 -1.6(7)
C50 C51 C52 C47 0.7(6)
C50 C51 C52 C22 177.8(4)
C48 C47 C52 C51 0.3(6)
C15 C47 C52 C51 177.7(4)
C48 C47 C52 C22 -177.2(4)
C15 C47 C52 C22 0.2(4)
C23 C22 C52 C51 -121.6(4)
C21 C22 C52 C51 127.4(4)
C23 C22 C52 C47 55.7(4)
C21 C22 C52 C47 -55.3(4)
C36 C37 C53 C54 125.9(3)
C38 C37 C53 C54 -124.4(3)
C36 C37 C53 C58 -54.3(3)
C38 C37 C53 C58 55.5(3)
C58 C53 C54 C55 1.0(5)
C37 C53 C54 C55 -179.2(3)
C53 C54 C55 C56 -0.1(5)
C54 C55 C56 C57 -0.6(5)
C55 C56 C57 C58 0.5(5)
C56 C57 C58 C53 0.3(5)
C56 C57 C58 C30 179.6(3)
C54 C53 C58 C57 -1.1(5)
C37 C53 C58 C57 179.1(3)
C54 C53 C58 C30 179.6(3)
C37 C53 C58 C30 -0.3(4)
C29 C30 C58 C57 126.4(3)
C31 C30 C58 C57 -124.4(3)
C29 C30 C58 C53 -54.3(3)
C31 C30 C58 C53 54.9(3)
